data_7702752
loop_
_publ_author_name
'Abrahams, Brendan F.'
'Coleiro, Joseph'
'Ha, Karen'
'Hoskins, Bernard F.'
'Orchard, Simon D.'
'Robson, Richard'

_publ_section_title
;
 Dihydroxybenzoquinone and chloranilic acid derivatives of rare earth
 metals
;
_journal_issue 8
_journal_name_full 'Journal of the Chemical Society, Dalton Transactions'
_journal_page_first 1586
_journal_paper_doi 10.1039/b109296k
_journal_year 2002
_chemical_formula_sum 'C18 H24 Cl6 Lu2 O24'
_chemical_formula_weight 1187.01
_chemical_name_systematic
; 
octaaquatris(chloranilato)dilutetium(III) hydrate 
;
_space_group_IT_number 12
_space_group_name_Hall '-C 2y'
_space_group_name_H-M_alt 'C 1 2/m 1'
_symmetry_cell_setting monoclinic
_symmetry_space_group_name_H-M 'C 1 2/m 1'
_atom_sites_solution_primary direct
_atom_sites_solution_secondary difmap
_audit_creation_method SHELXL-97
_cell_angle_alpha 90.00
_cell_angle_beta 110.97(3)
_cell_angle_gamma 90.00
_cell_formula_units_Z 4
_cell_length_a 18.956(8)
_cell_length_b 16.680(5)
_cell_length_c 10.970(4)
_cell_measurement_reflns_used 25
_cell_measurement_temperature 293(2)
_cell_measurement_theta_max 13.3
_cell_measurement_theta_min 7.1
_cell_volume 3239(2)
_computing_cell_refinement 'CAD4 - Software'
_computing_data_collection 'CAD4 - Software'
_computing_structure_refinement 'SHELXL-97 (Sheldrick, 1997)'
_computing_structure_solution 'SHELXS-97 (Sheldrick, 1990)'
_diffrn_ambient_temperature 293(2)
_diffrn_measured_fraction_theta_full 0.987
_diffrn_measured_fraction_theta_max 0.987
_diffrn_measurement_device_type 'Enraf-Nonius CAD4 diffractometer'
_diffrn_measurement_method \w:2\q
_diffrn_radiation_monochromator graphite
_diffrn_radiation_source 'fine-focus sealed tube'
_diffrn_radiation_type MoK\a
_diffrn_radiation_wavelength 0.71069
_diffrn_reflns_av_R_equivalents 0.0782
_diffrn_reflns_av_sigmaI/netI 0.1403
_diffrn_reflns_limit_h_max 21
_diffrn_reflns_limit_h_min -22
_diffrn_reflns_limit_k_max 19
_diffrn_reflns_limit_k_min -1
_diffrn_reflns_limit_l_max 13
_diffrn_reflns_limit_l_min -1
_diffrn_reflns_number 3647
_diffrn_reflns_theta_full 24.98
_diffrn_reflns_theta_max 24.98
_diffrn_reflns_theta_min 1.99
_diffrn_standards_decay_% 3
_diffrn_standards_interval_time 120
_diffrn_standards_number 3
_exptl_absorpt_coefficient_mu 6.653
_exptl_absorpt_correction_T_max 0.9099
_exptl_absorpt_correction_T_min 0.6196
_exptl_absorpt_correction_type numerical
_exptl_absorpt_process_details 'SHELX-76 (Sheldrick, 1976)'
_exptl_crystal_colour 'deep purple'
_exptl_crystal_density_diffrn 2.434
_exptl_crystal_density_method 'not measured'
_exptl_crystal_description 'rectangular plate'
_exptl_crystal_F_000 2272
_exptl_crystal_size_max 0.24
_exptl_crystal_size_mid 0.07
_exptl_crystal_size_min 0.014
_refine_diff_density_max 3.910
_refine_diff_density_min -3.714
_refine_diff_density_rms 0.489
_refine_ls_extinction_method none
_refine_ls_goodness_of_fit_ref 1.022
_refine_ls_hydrogen_treatment noref
_refine_ls_matrix_type full
_refine_ls_number_parameters 198
_refine_ls_number_reflns 2915
_refine_ls_number_restraints 0
_refine_ls_restrained_S_all 1.022
_refine_ls_R_factor_all 0.1557
_refine_ls_R_factor_gt 0.0859
_refine_ls_shift/su_max 0.000
_refine_ls_shift/su_mean 0.000
_refine_ls_structure_factor_coef Fsqd
_refine_ls_weighting_details 'calc w=1/[\s^2^(Fo^2^)+(0.1190P)^2^+0.0000P] where P=(Fo^2^+2Fc^2^)/3'
_refine_ls_weighting_scheme calc
_refine_ls_wR_factor_gt 0.1932
_refine_ls_wR_factor_ref 0.2303
_reflns_number_gt 1678
_reflns_number_total 2915
_reflns_threshold_expression >2sigma(I)
_cod_data_source_file b109296k.txt
_cod_data_source_block lucanabs97
_cod_original_sg_symbol_H-M 'C 2/m'
_cod_database_code 7702752

loop_
_symmetry_equiv_pos_as_xyz
'x, y, z'
'x, -y, z'
'x+1/2, y+1/2, z'
'x+1/2, -y+1/2, z'
'-x, -y, -z'
'-x, y, -z'
'-x+1/2, -y+1/2, -z'
'-x+1/2, y+1/2, -z'

loop_
_atom_site_label
_atom_site_type_symbol
_atom_site_fract_x
_atom_site_fract_y
_atom_site_fract_z
_atom_site_U_iso_or_equiv
_atom_site_adp_type
_atom_site_occupancy
_atom_site_symmetry_multiplicity
_atom_site_calc_flag
_atom_site_refinement_flags
Lu1 Lu 0.11592(8) 0.5000 -0.18417(15) 0.0200(4) Uani 1 2 d S
Cl1 Cl 0.3390(3) 0.3107(4) -0.1821(7) 0.0315(15) Uani 1 1 d .
Cl2 Cl 0.0246(4) 0.7958(4) -0.1540(9) 0.044(2) Uani 1 1 d .
O1 O 0.2033(8) 0.4118(9) -0.2102(18) 0.025(4) Uani 1 1 d .
O2 O 0.0806(9) 0.6296(9) -0.1817(17) 0.029(4) Uani 1 1 d .
C1 C 0.2006(13) 0.3374(14) -0.188(2) 0.021(5) Uiso 1 1 d .
C2 C 0.1227(14) 0.6865(16) -0.175(3) 0.029(6) Uiso 1 1 d .
C3 C 0.1088(14) 0.7658(14) -0.167(3) 0.027(6) Uiso 1 1 d .
C4 C 0.1644(13) 0.1727(14) -0.152(2) 0.024(5) Uiso 1 1 d .
C5 C 0.2428(13) 0.1977(13) -0.159(2) 0.018(5) Uiso 1 1 d .
C6 C 0.2539(15) 0.2797(15) -0.173(3) 0.031(6) Uiso 1 1 d .
O3 O 0.1555(10) 0.1017(11) -0.1360(19) 0.036(5) Uani 1 1 d .
O4 O 0.2849(10) 0.1447(9) -0.161(2) 0.041(5) Uani 1 1 d .
O5 O 0.0969(15) 0.5000 -0.408(3) 0.042(7) Uani 1 2 d S
O6 O -0.0215(13) 0.5000 -0.293(3) 0.030(6) Uani 1 2 d S
O7 O 0.0720(12) 0.5000 -0.014(3) 0.031(6) Uani 1 2 d S
O8 O 0.2189(16) 0.5000 0.007(2) 0.039(7) Uani 1 2 d S
Lu2 Lu 0.31037(8) 0.5000 0.50321(15) 0.0208(4) Uani 1 2 d S
Cl3 Cl 0.4142(3) 0.2012(4) 0.5111(7) 0.0321(16) Uani 1 1 d .
O9 O 0.2150(9) 0.4061(8) 0.4989(15) 0.021(4) Uani 1 1 d .
O10 O 0.3462(9) 0.3649(9) 0.5002(19) 0.031(4) Uani 1 1 d .
C7 C 0.2262(12) 0.3329(13) 0.494(2) 0.019(5) Uiso 1 1 d .
C8 C 0.3063(10) 0.3081(11) 0.4996(19) 0.006(4) Uiso 1 1 d .
C9 C 0.3255(12) 0.2265(12) 0.502(2) 0.016(5) Uiso 1 1 d .
O11 O 0.4310(16) 0.5220(19) 0.643(3) 0.033(12) Uani 0.50 1 d P
O12 O 0.3081(12) 0.5000 0.712(2) 0.023(5) Uani 1 2 d S
O13 O 0.3845(15) 0.5000 0.374(3) 0.036(6) Uani 1 2 d S
O14 O 0.2296(15) 0.5000 0.294(2) 0.033(6) Uani 1 2 d S
O15 O 0.531(2) 0.5000 0.899(4) 0.091(13) Uiso 1 2 d S
O16 O 0.5000 0.6152(17) 0.5000 0.046(8) Uani 1 2 d S
O17 O 0.4307(9) 0.1186(11) -0.157(2) 0.045(6) Uani 1 1 d .

loop_
_atom_site_aniso_label
_atom_site_aniso_U_11
_atom_site_aniso_U_22
_atom_site_aniso_U_33
_atom_site_aniso_U_23
_atom_site_aniso_U_13
_atom_site_aniso_U_12
Lu1 0.0169(8) 0.0112(7) 0.0336(10) 0.000 0.0110(7) 0.000
Cl1 0.023(3) 0.030(3) 0.046(4) 0.001(3) 0.018(3) 0.000(3)
Cl2 0.024(3) 0.026(3) 0.085(6) -0.006(4) 0.023(4) 0.007(3)
O1 0.015(7) 0.018(8) 0.051(11) 0.004(8) 0.022(8) -0.003(6)
O2 0.024(9) 0.018(8) 0.035(11) -0.013(7) -0.001(8) -0.012(7)
O3 0.031(10) 0.028(10) 0.055(13) 0.008(9) 0.025(10) -0.003(8)
O4 0.025(8) 0.023(8) 0.085(14) 0.006(11) 0.033(10) 0.013(9)
O5 0.040(16) 0.034(14) 0.037(17) 0.000 -0.004(13) 0.000
O6 0.018(12) 0.023(12) 0.051(17) 0.000 0.015(12) 0.000
O7 0.011(11) 0.044(15) 0.044(17) 0.000 0.020(12) 0.000
O8 0.059(19) 0.025(13) 0.024(15) 0.000 0.006(14) 0.000
Lu2 0.0193(8) 0.0106(7) 0.0349(10) 0.000 0.0128(7) 0.000
Cl3 0.018(3) 0.023(3) 0.061(5) -0.001(3) 0.021(3) 0.002(2)
O9 0.023(8) 0.013(8) 0.029(10) 0.002(7) 0.013(7) -0.006(7)
O10 0.031(10) 0.023(8) 0.053(12) 0.009(9) 0.032(9) 0.007(8)
O11 0.012(13) 0.05(3) 0.029(18) 0.008(15) -0.006(13) 0.002(13)
O12 0.012(11) 0.027(12) 0.031(14) 0.000 0.009(11) 0.000
O13 0.049(17) 0.026(13) 0.035(16) 0.000 0.018(14) 0.000
O14 0.044(15) 0.024(12) 0.019(13) 0.000 -0.003(12) 0.000
O16 0.015(12) 0.049(17) 0.07(2) 0.000 0.015(14) 0.000
O17 0.023(10) 0.026(10) 0.078(16) 0.013(10) 0.007(10) 0.005(7)

loop_
_atom_type_symbol
_atom_type_description
_atom_type_scat_dispersion_real
_atom_type_scat_dispersion_imag
_atom_type_scat_source
C C 0.0033 0.0016 'International Tables Vol C Tables 4.2.6.8 and 6.1.1.4'
H H 0.0000 0.0000 'International Tables Vol C Tables 4.2.6.8 and 6.1.1.4'
O O 0.0106 0.0060 'International Tables Vol C Tables 4.2.6.8 and 6.1.1.4'
Cl Cl 0.1484 0.1585 'International Tables Vol C Tables 4.2.6.8 and 6.1.1.4'
Lu Lu -0.4720 5.8584 'International Tables Vol C Tables 4.2.6.8 and 6.1.1.4'

loop_
_geom_angle_atom_site_label_1
_geom_angle_atom_site_label_2
_geom_angle_atom_site_label_3
_geom_angle
_geom_angle_site_symmetry_1
_geom_angle_site_symmetry_3
O2 Lu1 O2 145.1(8) 2_565 .
O2 Lu1 O8 98.4(4) 2_565 .
O2 Lu1 O8 98.5(4) . .
O2 Lu1 O7 78.2(5) 2_565 .
O2 Lu1 O7 78.2(5) . .
O8 Lu1 O7 72.3(9) . .
O2 Lu1 O1 67.8(6) 2_565 .
O2 Lu1 O1 146.9(6) . .
O8 Lu1 O1 72.6(7) . .
O7 Lu1 O1 125.8(5) . .
O2 Lu1 O1 146.9(6) 2_565 2_565
O2 Lu1 O1 67.8(6) . 2_565
O8 Lu1 O1 72.6(7) . 2_565
O7 Lu1 O1 125.8(5) . 2_565
O1 Lu1 O1 79.2(7) . 2_565
O2 Lu1 O5 94.4(5) 2_565 .
O2 Lu1 O5 94.4(5) . .
O8 Lu1 O5 135.7(10) . .
O7 Lu1 O5 152.0(9) . .
O1 Lu1 O5 73.7(7) . .
O1 Lu1 O5 73.7(7) 2_565 .
O2 Lu1 O6 74.8(4) 2_565 .
O2 Lu1 O6 74.8(4) . .
O8 Lu1 O6 148.5(10) . .
O7 Lu1 O6 76.2(8) . .
O1 Lu1 O6 128.8(5) . .
O1 Lu1 O6 128.8(5) 2_565 .
O5 Lu1 O6 75.7(9) . .
C1 O1 Lu1 121.4(14) . .
C2 O2 Lu1 123.4(16) . .
O1 C1 C6 130(2) . .
O1 C1 C2 111(2) . 2_565
C6 C1 C2 119(2) . 2_565
O2 C2 C3 128(2) . .
O2 C2 C1 114(2) . 2_565
C3 C2 C1 117(2) . 2_565
C2 C3 C4 123(2) . 2_565
C2 C3 Cl2 119.7(19) . .
C4 C3 Cl2 116.5(18) 2_565 .
O3 C4 C3 125(2) . 2_565
O3 C4 C5 117(2) . .
C3 C4 C5 118(2) 2_565 .
O4 C5 C6 126(2) . .
O4 C5 C4 117(2) . .
C6 C5 C4 117(2) . .
C1 C6 C5 125(2) . .
C1 C6 Cl1 116.6(19) . .
C5 C6 Cl1 118.5(19) . .
O14 Lu2 O11 146.7(11) . .
O14 Lu2 O11 146.7(11) . 2_565
O11 Lu2 O11 18.5(16) . 2_565
O14 Lu2 O12 139.7(9) . .
O11 Lu2 O12 72.6(10) . .
O11 Lu2 O12 72.6(10) 2_565 .
O14 Lu2 O13 73.6(10) . .
O11 Lu2 O13 74.5(11) . .
O11 Lu2 O13 74.5(11) 2_565 .
O12 Lu2 O13 146.7(8) . .
O14 Lu2 O10 94.6(5) . 2_565
O11 Lu2 O10 68.4(9) . 2_565
O11 Lu2 O10 86.5(9) 2_565 2_565
O12 Lu2 O10 97.0(5) . 2_565
O13 Lu2 O10 75.6(4) . 2_565
O14 Lu2 O10 94.6(5) . .
O11 Lu2 O10 86.5(9) . .
O11 Lu2 O10 68.4(9) 2_565 .
O12 Lu2 O10 97.0(5) . .
O13 Lu2 O10 75.6(4) . .
O10 Lu2 O10 145.9(8) 2_565 .
O14 Lu2 O9 75.3(6) . 2_565
O11 Lu2 O9 118.6(9) . 2_565
O11 Lu2 O9 133.6(9) 2_565 2_565
O12 Lu2 O9 74.7(5) . 2_565
O13 Lu2 O9 127.4(5) . 2_565
O10 Lu2 O9 65.8(5) 2_565 2_565
O10 Lu2 O9 148.2(5) . 2_565
O14 Lu2 O9 75.3(7) . .
O11 Lu2 O9 133.6(9) . .
O11 Lu2 O9 118.6(9) 2_565 .
O12 Lu2 O9 74.7(5) . .
O13 Lu2 O9 127.4(5) . .
O10 Lu2 O9 148.2(5) 2_565 .
O10 Lu2 O9 65.8(5) . .
O9 Lu2 O9 82.4(7) 2_565 .
C7 O9 Lu2 120.6(14) . .
C8 O10 Lu2 124.5(13) . .
O9 C7 C9 124(2) . 7_556
O9 C7 C8 116.0(19) . .
C9 C7 C8 119.6(19) 7_556 .
O10 C8 C9 126.8(18) . .
O10 C8 C7 113.0(17) . .
C9 C8 C7 120.2(17) . .
C7 C9 C8 120(2) 7_556 .
C7 C9 Cl3 120.5(17) 7_556 .
C8 C9 Cl3 119.1(16) . .

loop_
_geom_bond_atom_site_label_1
_geom_bond_atom_site_label_2
_geom_bond_distance
_geom_bond_site_symmetry_2
Lu1 O2 2.266(15) 2_565
Lu1 O2 2.266(15) .
Lu1 O8 2.30(3) .
Lu1 O7 2.30(2) .
Lu1 O1 2.308(15) .
Lu1 O1 2.308(15) 2_565
Lu1 O5 2.35(3) .
Lu1 O6 2.45(2) .
Cl1 C6 1.73(3) .
Cl2 C3 1.73(2) .
O1 C1 1.27(3) .
O2 C2 1.23(3) .
C1 C6 1.36(3) .
C1 C2 1.58(3) 2_565
C2 C3 1.36(4) .
C2 C1 1.58(3) 2_565
C3 C4 1.44(3) 2_565
C4 O3 1.22(3) .
C4 C3 1.44(3) 2_565
C4 C5 1.57(3) .
C5 O4 1.20(3) .
C5 C6 1.40(3) .
Lu2 O14 2.26(2) .
Lu2 O11 2.28(3) .
Lu2 O11 2.28(3) 2_565
Lu2 O12 2.31(2) .
Lu2 O13 2.33(3) .
Lu2 O10 2.357(15) 2_565
Lu2 O10 2.357(15) .
Lu2 O9 2.379(14) 2_565
Lu2 O9 2.380(14) .
Cl3 C9 1.70(2) .
O9 C7 1.24(3) .
O10 C8 1.21(2) .
C7 C9 1.41(3) 7_556
C7 C8 1.55(3) .
C8 C9 1.41(3) .
C9 C7 1.41(3) 7_556
